data_7129862
loop_
_publ_author_name
'Li, Xin'
'Zhou, Qianyi'

_publ_section_title
;
 Atroposelective Construction of Axially Chiral Enamides via
 N&#x2011;Allylic Alkylation
;
_journal_name_full 'Chemical Communications'
_journal_paper_doi 10.1039/D2CC01000C
_journal_year 2022
_chemical_formula_moiety 'C31 H31 I N2 O5'
_chemical_formula_sum 'C31 H31 I N2 O5'
_chemical_formula_weight 638.48
_space_group_crystal_system monoclinic
_space_group_IT_number 14
_space_group_name_Hall '-P 2ybc'
_space_group_name_H-M_alt 'P 1 21/c 1'
_atom_sites_solution_hydrogens geom
_atom_sites_solution_primary dual
_audit_creation_date 2021-10-11
_audit_creation_method
;
Olex2 1.2
(compiled 2018.05.29 svn.r3508 for OlexSys, GUI svn.r5506)
;
_audit_update_record
;
2021-10-14 deposited with the CCDC.	2022-03-16 downloaded from the CCDC.
;
_cell_angle_alpha 90
_cell_angle_beta 96.045(3)
_cell_angle_gamma 90
_cell_formula_units_Z 4
_cell_length_a 9.2462(3)
_cell_length_b 13.0571(3)
_cell_length_c 23.0265(7)
_cell_measurement_reflns_used 12001
_cell_measurement_temperature 113.15
_cell_measurement_theta_max 32.2990
_cell_measurement_theta_min 2.3440
_cell_volume 2764.50(14)
_computing_cell_refinement 'CrysAlisPro 1.171.39.46 (Rigaku OD, 2018)'
_computing_data_collection 'CrysAlisPro 1.171.39.46 (Rigaku OD, 2018)'
_computing_data_reduction 'CrysAlisPro 1.171.39.46 (Rigaku OD, 2018)'
_computing_molecular_graphics 'Olex2 (Dolomanov et al., 2009)'
_computing_publication_material 'Olex2 (Dolomanov et al., 2009)'
_computing_structure_refinement 'ShelXL (Sheldrick, 2015)'
_computing_structure_solution 'ShelXT (Sheldrick, 2015)'
_diffrn_ambient_temperature 113.15
_diffrn_detector 'CCD plate'
_diffrn_measured_fraction_theta_full 0.999
_diffrn_measured_fraction_theta_max 0.999
_diffrn_measurement_details
;
List of Runs (angles in degrees, time in seconds):

  # Type    Start    End  Width  t~exp~   \w     \q     \k     \f   Frames
#--------------------------------------------------------------------------
  1  \w   -120.00  60.00   1.00    1.00    --  -30.00  45.00   0.00  180
  2  \w   -120.00  30.00   1.00    1.00    --  -30.00  45.00  90.00  150
  3  \w   -120.00   0.00   1.00    1.00    --  -30.00  45.00 180.00  120
;
_diffrn_measurement_device 'abstract diffractometer'
_diffrn_measurement_device_type 'Rigaku Saturn 70 CCD'
_diffrn_measurement_method '\w scans'
_diffrn_orient_matrix_type 'CrysAlisPro convention (1999,Acta A55,543-557)'
_diffrn_orient_matrix_UB_11 0.0124408000
_diffrn_orient_matrix_UB_12 0.0129004000
_diffrn_orient_matrix_UB_13 0.0300562000
_diffrn_orient_matrix_UB_21 0.0236900000
_diffrn_orient_matrix_UB_22 -0.0507295000
_diffrn_orient_matrix_UB_23 0.0064936000
_diffrn_orient_matrix_UB_31 0.0723201000
_diffrn_orient_matrix_UB_32 0.0144814000
_diffrn_orient_matrix_UB_33 -0.0038596000
_diffrn_radiation_monochromator confocal
_diffrn_radiation_probe x-ray
_diffrn_radiation_type MoK\a
_diffrn_radiation_wavelength 0.71073
_diffrn_reflns_av_R_equivalents 0.0452
_diffrn_reflns_av_unetI/netI 0.0392
_diffrn_reflns_Laue_measured_fraction_full 0.999
_diffrn_reflns_Laue_measured_fraction_max 0.999
_diffrn_reflns_limit_h_max 11
_diffrn_reflns_limit_h_min -10
_diffrn_reflns_limit_k_max 16
_diffrn_reflns_limit_k_min -16
_diffrn_reflns_limit_l_max 28
_diffrn_reflns_limit_l_min -28
_diffrn_reflns_number 20680
_diffrn_reflns_point_group_measured_fraction_full 0.999
_diffrn_reflns_point_group_measured_fraction_max 0.999
_diffrn_reflns_theta_full 25.242
_diffrn_reflns_theta_max 26.372
_diffrn_reflns_theta_min 2.366
_diffrn_source 'rotating anode'
_diffrn_source_type 'Enhance (Mo) X-ray Source'
_exptl_absorpt_coefficient_mu 1.202
_exptl_absorpt_correction_T_max 1.00000
_exptl_absorpt_correction_T_min 0.79955
_exptl_absorpt_correction_type multi-scan
_exptl_absorpt_process_details 'CrysAlisPro 1.171.39.46 (Rigaku Oxford Diffraction, 2018)'
_exptl_crystal_density_diffrn 1.534
_exptl_crystal_description block
_exptl_crystal_F_000 1296
_exptl_crystal_size_max 0.22
_exptl_crystal_size_mid 0.17
_exptl_crystal_size_min 0.13
_refine_diff_density_max 1.962
_refine_diff_density_min -0.693
_refine_diff_density_rms 0.086
_refine_ls_extinction_coef 0.00171(19)
_refine_ls_extinction_expression Fc^*^=kFc[1+0.001xFc^2^\l^3^/sin(2\q)]^-1/4^
_refine_ls_extinction_method 'SHELXL-2018/3 (Sheldrick 2018)'
_refine_ls_goodness_of_fit_ref 1.061
_refine_ls_hydrogen_treatment constr
_refine_ls_matrix_type full
_refine_ls_number_parameters 353
_refine_ls_number_reflns 5642
_refine_ls_number_restraints 0
_refine_ls_restrained_S_all 1.061
_refine_ls_R_factor_all 0.0461
_refine_ls_R_factor_gt 0.0377
_refine_ls_shift/su_max 0.001
_refine_ls_shift/su_mean 0.000
_refine_ls_structure_factor_coef Fsqd
_refine_ls_weighting_details 'w=1/[\s^2^(Fo^2^)+(0.0227P)^2^+5.4064P] where P=(Fo^2^+2Fc^2^)/3'
_refine_ls_weighting_scheme calc
_refine_ls_wR_factor_gt 0.0785
_refine_ls_wR_factor_ref 0.0829
_reflns_Friedel_coverage 0.000
_reflns_number_gt 4906
_reflns_number_total 5642
_reflns_threshold_expression 'I > 2\s(I)'
_cod_data_source_file d2cc01000c2.cif
_cod_data_source_block r20211010b
_cod_database_code 7129862
_shelx_shelxl_version_number 2018/3
_chemical_oxdiff_formula 'C11 H10 N O'
_shelx_space_group_comment
;
The symmetry employed for this shelxl refinement is uniquely defined
by the following loop, which should always be used as a source of
symmetry information in preference to the above space-group names.
They are only intended as comments.
;
_shelx_estimated_absorpt_t_max 0.859
_shelx_estimated_absorpt_t_min 0.778
_reflns_odcompleteness_completeness 99.93
_reflns_odcompleteness_iscentric 1
_reflns_odcompleteness_theta 26.32
_olex2_refinement_description
;
1. Fixed Uiso
 At 1.2 times of:
  All C(H) groups, All C(H,H) groups
2.a Ternary CH refined with riding coordinates:
 C1(H1), C3(H3), C8(H8)
2.b Secondary CH2 refined with riding coordinates:
 C2(H2A,H2B), C4(H4A,H4B), C6(H6A,H6B), C7(H7A,H7B), C9(H9A,H9B), C10(H10A,
 H10B), C14(H14A,H14B), C17(H17A,H17B), C18(H18A,H18B)
2.c Aromatic/amide H refined with riding coordinates:
 C20(H20), C21(H21), C22(H22), C23(H23), C27(H27), C28(H28), C30(H30), C31(H31)
2.d X=CH2 refined with riding coordinates:
 C13(H13A,H13B)
;
_olex2_submission_special_instructions 'No special instructions were received'
_oxdiff_exptl_absorpt_empirical_details
;
Empirical correction (ABSPACK) includes:
- Absorption correction using spherical harmonics
- Frame scaling
- Detector area scaling
;
_oxdiff_exptl_absorpt_empirical_full_max 1.192
_oxdiff_exptl_absorpt_empirical_full_min 0.808

loop_
_space_group_symop_operation_xyz
'x, y, z'
'-x, y+1/2, -z+1/2'
'-x, -y, -z'
'x, -y-1/2, z-1/2'

loop_
_atom_site_label
_atom_site_type_symbol
_atom_site_fract_x
_atom_site_fract_y
_atom_site_fract_z
_atom_site_U_iso_or_equiv
_atom_site_adp_type
_atom_site_occupancy
_atom_site_site_symmetry_order
_atom_site_calc_flag
_atom_site_refinement_flags_posn
_atom_site_refinement_flags_adp
_atom_site_refinement_flags_occupancy
_atom_site_disorder_assembly
_atom_site_disorder_group
I1 I 0.23525(2) 0.46720(2) 0.48597(2) 0.02774(9) Uani 1 1 d . . . . .
O1 O 0.2368(2) 0.31468(17) 0.64842(10) 0.0244(5) Uani 1 1 d . . . . .
O2 O 0.3081(3) 0.19613(18) 0.58575(10) 0.0295(5) Uani 1 1 d . . . . .
O3 O -0.1474(2) 0.31806(19) 0.45680(11) 0.0305(6) Uani 1 1 d . . . . .
O4 O 0.0072(3) 0.5502(2) 0.20324(11) 0.0412(7) Uani 1 1 d . . . . .
O5 O 0.0815(3) 0.4043(2) 0.17473(11) 0.0435(7) Uani 1 1 d . . . . .
N1 N 0.0734(3) 0.2412(2) 0.46684(11) 0.0213(6) Uani 1 1 d . . . . .
N2 N 0.0368(3) 0.4596(2) 0.21151(12) 0.0294(6) Uani 1 1 d . . . . .
C1 C 0.6360(4) 0.3896(3) 0.67553(16) 0.0338(8) Uani 1 1 d . . . . .
H1 H 0.707254 0.416234 0.649411 0.041 Uiso 1 1 calc R . . . .
C2 C 0.6137(4) 0.4693(3) 0.72228(18) 0.0410(9) Uani 1 1 d . . . . .
H2A H 0.707879 0.484465 0.745257 0.049 Uiso 1 1 calc R . . . .
H2B H 0.576117 0.533559 0.703520 0.049 Uiso 1 1 calc R . . . .
C3 C 0.5064(4) 0.4290(3) 0.76251(16) 0.0366(9) Uani 1 1 d . . . . .
H3 H 0.491674 0.481431 0.792982 0.044 Uiso 1 1 calc R . . . .
C4 C 0.3615(4) 0.4069(3) 0.72629(15) 0.0293(8) Uani 1 1 d . . . . .
H4A H 0.290099 0.381444 0.752041 0.035 Uiso 1 1 calc R . . . .
H4B H 0.322627 0.470783 0.707410 0.035 Uiso 1 1 calc R . . . .
C5 C 0.3835(4) 0.3269(2) 0.67972(14) 0.0226(7) Uani 1 1 d . . . . .
C6 C 0.4895(4) 0.3683(3) 0.63923(15) 0.0277(7) Uani 1 1 d . . . . .
H6A H 0.450846 0.432160 0.620369 0.033 Uiso 1 1 calc R . . . .
H6B H 0.503028 0.317559 0.608287 0.033 Uiso 1 1 calc R . . . .
C7 C 0.6939(4) 0.2909(3) 0.70452(17) 0.0374(9) Uani 1 1 d . . . . .
H7A H 0.788939 0.304047 0.727298 0.045 Uiso 1 1 calc R . . . .
H7B H 0.708430 0.239145 0.674263 0.045 Uiso 1 1 calc R . . . .
C8 C 0.5858(4) 0.2502(3) 0.74501(16) 0.0357(9) Uani 1 1 d . . . . .
H8 H 0.624500 0.185566 0.764084 0.043 Uiso 1 1 calc R . . . .
C9 C 0.5652(5) 0.3304(3) 0.79181(16) 0.0421(10) Uani 1 1 d . . . . .
H9A H 0.496190 0.304523 0.818451 0.051 Uiso 1 1 calc R . . . .
H9B H 0.659349 0.344191 0.815138 0.051 Uiso 1 1 calc R . . . .
C10 C 0.4392(4) 0.2285(3) 0.70927(15) 0.0270(7) Uani 1 1 d . . . . .
H10A H 0.451595 0.175387 0.679500 0.032 Uiso 1 1 calc R . . . .
H10B H 0.368430 0.202959 0.735245 0.032 Uiso 1 1 calc R . . . .
C11 C 0.2158(4) 0.2498(2) 0.60276(14) 0.0234(7) Uani 1 1 d . . . . .
C12 C 0.0620(4) 0.2500(2) 0.57450(14) 0.0225(7) Uani 1 1 d . . . . .
C13 C -0.0455(4) 0.2967(2) 0.59691(15) 0.0268(7) Uani 1 1 d . . . . .
H13A H -0.027501 0.332694 0.632807 0.032 Uiso 1 1 calc R . . . .
H13B H -0.140956 0.294429 0.577184 0.032 Uiso 1 1 calc R . . . .
C14 C 0.0366(4) 0.1873(2) 0.51969(14) 0.0228(7) Uani 1 1 d . . . . .
H14A H 0.095524 0.124003 0.524670 0.027 Uiso 1 1 calc R . . . .
H14B H -0.067021 0.166902 0.513961 0.027 Uiso 1 1 calc R . . . .
C15 C 0.2214(3) 0.2415(2) 0.45429(13) 0.0206(6) Uani 1 1 d . . . . .
C16 C 0.3043(4) 0.3249(2) 0.45748(14) 0.0219(7) Uani 1 1 d . . . . .
C17 C 0.4573(4) 0.3204(3) 0.44054(16) 0.0304(8) Uani 1 1 d . . . . .
H17A H 0.514876 0.378026 0.458829 0.036 Uiso 1 1 calc R . . . .
H17B H 0.455512 0.326726 0.397629 0.036 Uiso 1 1 calc R . . . .
C18 C 0.5273(4) 0.2192(3) 0.46066(17) 0.0326(8) Uani 1 1 d . . . . .
H18A H 0.622181 0.212322 0.444690 0.039 Uiso 1 1 calc R . . . .
H18B H 0.545579 0.218881 0.503799 0.039 Uiso 1 1 calc R . . . .
C19 C 0.4332(4) 0.1303(3) 0.44124(14) 0.0240(7) Uani 1 1 d . . . . .
C20 C 0.4898(4) 0.0357(3) 0.42817(15) 0.0300(8) Uani 1 1 d . . . . .
H20 H 0.592318 0.027018 0.430639 0.036 Uiso 1 1 calc R . . . .
C21 C 0.4001(4) -0.0464(3) 0.41160(15) 0.0298(8) Uani 1 1 d . . . . .
H21 H 0.440014 -0.110707 0.402355 0.036 Uiso 1 1 calc R . . . .
C22 C 0.2491(4) -0.0329(3) 0.40873(15) 0.0313(8) Uani 1 1 d . . . . .
H22 H 0.186608 -0.088722 0.397345 0.038 Uiso 1 1 calc R . . . .
C23 C 0.1911(4) 0.0573(3) 0.42171(14) 0.0258(7) Uani 1 1 d . . . . .
H23 H 0.088430 0.064480 0.419655 0.031 Uiso 1 1 calc R . . . .
C24 C 0.2817(3) 0.1415(2) 0.43843(13) 0.0204(6) Uani 1 1 d . . . . .
C25 C -0.0317(4) 0.3004(2) 0.43753(15) 0.0248(7) Uani 1 1 d . . . . .
C26 C -0.0056(3) 0.3400(2) 0.37852(14) 0.0229(7) Uani 1 1 d . . . . .
C27 C -0.0486(4) 0.4401(3) 0.36457(15) 0.0277(7) Uani 1 1 d . . . . .
H27 H -0.088218 0.481720 0.392830 0.033 Uiso 1 1 calc R . . . .
C28 C -0.0336(4) 0.4789(2) 0.30983(15) 0.0270(7) Uani 1 1 d . . . . .
H28 H -0.060162 0.547713 0.300388 0.032 Uiso 1 1 calc R . . . .
C29 C 0.0202(3) 0.4167(2) 0.26926(14) 0.0231(7) Uani 1 1 d . . . . .
C30 C 0.0597(4) 0.3162(2) 0.28114(14) 0.0251(7) Uani 1 1 d . . . . .
H30 H 0.094274 0.274015 0.251939 0.030 Uiso 1 1 calc R . . . .
C31 C 0.0479(4) 0.2788(2) 0.33617(15) 0.0267(7) Uani 1 1 d . . . . .
H31 H 0.076613 0.210356 0.345437 0.032 Uiso 1 1 calc R . . . .

loop_
_atom_site_aniso_label
_atom_site_aniso_U_11
_atom_site_aniso_U_22
_atom_site_aniso_U_33
_atom_site_aniso_U_23
_atom_site_aniso_U_13
_atom_site_aniso_U_12
I1 0.03089(14) 0.01917(12) 0.03296(14) -0.00336(9) 0.00245(9) -0.00229(10)
O1 0.0185(12) 0.0246(12) 0.0302(12) -0.0055(10) 0.0029(9) 0.0013(10)
O2 0.0245(13) 0.0329(13) 0.0314(13) -0.0066(10) 0.0041(10) 0.0080(11)
O3 0.0161(12) 0.0333(13) 0.0430(14) 0.0028(11) 0.0072(11) 0.0027(10)
O4 0.0587(19) 0.0303(14) 0.0334(14) 0.0057(11) 0.0002(13) 0.0112(13)
O5 0.0618(19) 0.0392(15) 0.0297(14) -0.0062(12) 0.0054(13) 0.0117(14)
N1 0.0208(14) 0.0190(13) 0.0246(14) -0.0025(11) 0.0044(11) 0.0000(11)
N2 0.0295(16) 0.0292(16) 0.0277(15) -0.0030(13) -0.0053(12) 0.0024(13)
C1 0.0233(19) 0.041(2) 0.038(2) -0.0035(17) 0.0050(16) -0.0048(16)
C2 0.030(2) 0.040(2) 0.052(2) -0.0107(19) -0.0010(18) -0.0091(18)
C3 0.034(2) 0.040(2) 0.035(2) -0.0176(17) 0.0000(16) 0.0001(17)
C4 0.0251(18) 0.0292(18) 0.0341(19) -0.0093(15) 0.0062(15) 0.0016(15)
C5 0.0200(16) 0.0233(16) 0.0246(16) -0.0033(13) 0.0024(13) 0.0004(13)
C6 0.0258(18) 0.0288(18) 0.0289(18) -0.0009(14) 0.0045(14) -0.0008(15)
C7 0.0231(19) 0.047(2) 0.041(2) -0.0096(18) -0.0010(16) 0.0060(17)
C8 0.035(2) 0.038(2) 0.0317(19) 0.0026(16) -0.0050(16) 0.0097(17)
C9 0.039(2) 0.059(3) 0.0272(19) -0.0049(18) -0.0020(16) 0.001(2)
C10 0.0288(19) 0.0267(17) 0.0258(17) 0.0013(14) 0.0043(14) 0.0032(15)
C11 0.0245(17) 0.0210(15) 0.0251(16) 0.0016(13) 0.0036(14) 0.0008(14)
C12 0.0230(17) 0.0179(15) 0.0268(16) 0.0016(13) 0.0035(13) -0.0006(13)
C13 0.0245(18) 0.0235(17) 0.0328(18) -0.0023(14) 0.0049(15) 0.0003(14)
C14 0.0203(17) 0.0211(15) 0.0273(16) -0.0009(13) 0.0038(13) -0.0003(13)
C15 0.0195(16) 0.0216(15) 0.0208(15) 0.0000(12) 0.0027(12) 0.0027(13)
C16 0.0246(17) 0.0169(15) 0.0241(16) -0.0015(12) 0.0021(13) 0.0000(13)
C17 0.0266(19) 0.0251(17) 0.041(2) -0.0013(15) 0.0097(16) -0.0074(15)
C18 0.0209(18) 0.036(2) 0.042(2) -0.0019(16) 0.0069(16) -0.0025(15)
C19 0.0207(17) 0.0293(17) 0.0223(16) 0.0013(13) 0.0045(13) 0.0005(14)
C20 0.0261(18) 0.0359(19) 0.0289(17) 0.0038(15) 0.0067(14) 0.0088(16)
C21 0.037(2) 0.0259(17) 0.0273(17) 0.0000(14) 0.0084(15) 0.0096(16)
C22 0.039(2) 0.0190(16) 0.0331(18) 0.0106(14) -0.0086(16) -0.0117(15)
C23 0.0145(16) 0.041(2) 0.0214(16) -0.0080(14) 0.0012(13) 0.0019(14)
C24 0.0213(17) 0.0212(15) 0.0189(15) 0.0009(12) 0.0027(12) 0.0007(13)
C25 0.0221(18) 0.0179(15) 0.0340(18) -0.0046(13) 0.0010(14) -0.0018(13)
C26 0.0157(16) 0.0221(16) 0.0296(17) -0.0031(13) -0.0033(13) -0.0001(13)
C27 0.0244(18) 0.0247(17) 0.0344(19) -0.0024(14) 0.0049(15) 0.0052(14)
C28 0.0305(19) 0.0172(16) 0.0318(18) -0.0026(13) -0.0036(15) 0.0054(14)
C29 0.0196(16) 0.0219(16) 0.0264(16) -0.0025(13) -0.0041(13) 0.0006(13)
C30 0.0255(18) 0.0223(16) 0.0263(17) -0.0077(13) -0.0036(14) 0.0054(14)
C31 0.0289(19) 0.0175(15) 0.0320(18) -0.0033(13) -0.0039(15) 0.0017(14)

loop_
_atom_type_symbol
_atom_type_description
_atom_type_scat_dispersion_real
_atom_type_scat_dispersion_imag
_atom_type_scat_source
C C 0.0033 0.0016 'International Tables Vol C Tables 4.2.6.8 and 6.1.1.4'
H H 0.0000 0.0000 'International Tables Vol C Tables 4.2.6.8 and 6.1.1.4'
I I -0.4742 1.8119 'International Tables Vol C Tables 4.2.6.8 and 6.1.1.4'
N N 0.0061 0.0033 'International Tables Vol C Tables 4.2.6.8 and 6.1.1.4'
O O 0.0106 0.0060 'International Tables Vol C Tables 4.2.6.8 and 6.1.1.4'

loop_
_geom_angle_atom_site_label_1
_geom_angle_atom_site_label_2
_geom_angle_atom_site_label_3
_geom_angle
_geom_angle_site_symmetry_1
_geom_angle_site_symmetry_3
_geom_angle_publ_flag
C11 O1 C5 119.8(2) . . ?
C15 N1 C14 118.5(3) . . ?
C25 N1 C14 117.7(3) . . ?
C25 N1 C15 123.2(3) . . ?
O4 N2 C29 117.9(3) . . ?
O5 N2 O4 123.5(3) . . ?
O5 N2 C29 118.7(3) . . ?
C2 C1 H1 109.5 . . ?
C2 C1 C6 109.3(3) . . ?
C6 C1 H1 109.5 . . ?
C7 C1 H1 109.5 . . ?
C7 C1 C2 109.6(3) . . ?
C7 C1 C6 109.4(3) . . ?
C1 C2 H2A 109.7 . . ?
C1 C2 H2B 109.7 . . ?
H2A C2 H2B 108.2 . . ?
C3 C2 C1 109.8(3) . . ?
C3 C2 H2A 109.7 . . ?
C3 C2 H2B 109.7 . . ?
C2 C3 H3 109.6 . . ?
C2 C3 C4 108.9(3) . . ?
C2 C3 C9 109.6(3) . . ?
C4 C3 H3 109.6 . . ?
C9 C3 H3 109.6 . . ?
C9 C3 C4 109.5(3) . . ?
C3 C4 H4A 109.7 . . ?
C3 C4 H4B 109.7 . . ?
H4A C4 H4B 108.2 . . ?
C5 C4 C3 109.7(3) . . ?
C5 C4 H4A 109.7 . . ?
C5 C4 H4B 109.7 . . ?
O1 C5 C4 103.5(2) . . ?
O1 C5 C6 110.9(3) . . ?
O1 C5 C10 112.2(3) . . ?
C6 C5 C4 109.3(3) . . ?
C10 C5 C4 109.2(3) . . ?
C10 C5 C6 111.4(3) . . ?
C1 C6 H6A 110.0 . . ?
C1 C6 H6B 110.0 . . ?
C5 C6 C1 108.6(3) . . ?
C5 C6 H6A 110.0 . . ?
C5 C6 H6B 110.0 . . ?
H6A C6 H6B 108.4 . . ?
C1 C7 H7A 109.7 . . ?
C1 C7 H7B 109.7 . . ?
C1 C7 C8 109.8(3) . . ?
H7A C7 H7B 108.2 . . ?
C8 C7 H7A 109.7 . . ?
C8 C7 H7B 109.7 . . ?
C7 C8 H8 109.5 . . ?
C7 C8 C10 109.5(3) . . ?
C9 C8 C7 109.2(3) . . ?
C9 C8 H8 109.5 . . ?
C9 C8 C10 109.6(3) . . ?
C10 C8 H8 109.5 . . ?
C3 C9 C8 109.3(3) . . ?
C3 C9 H9A 109.8 . . ?
C3 C9 H9B 109.8 . . ?
C8 C9 H9A 109.8 . . ?
C8 C9 H9B 109.8 . . ?
H9A C9 H9B 108.3 . . ?
C5 C10 C8 108.8(3) . . ?
C5 C10 H10A 109.9 . . ?
C5 C10 H10B 109.9 . . ?
C8 C10 H10A 109.9 . . ?
C8 C10 H10B 109.9 . . ?
H10A C10 H10B 108.3 . . ?
O1 C11 C12 112.9(3) . . ?
O2 C11 O1 124.9(3) . . ?
O2 C11 C12 122.2(3) . . ?
C11 C12 C14 114.9(3) . . ?
C13 C12 C11 123.4(3) . . ?
C13 C12 C14 121.6(3) . . ?
C12 C13 H13A 120.0 . . ?
C12 C13 H13B 120.0 . . ?
H13A C13 H13B 120.0 . . ?
N1 C14 C12 113.8(3) . . ?
N1 C14 H14A 108.8 . . ?
N1 C14 H14B 108.8 . . ?
C12 C14 H14A 108.8 . . ?
C12 C14 H14B 108.8 . . ?
H14A C14 H14B 107.7 . . ?
N1 C15 C24 116.2(3) . . ?
C16 C15 N1 123.4(3) . . ?
C16 C15 C24 120.4(3) . . ?
C15 C16 I1 123.5(2) . . ?
C15 C16 C17 120.3(3) . . ?
C17 C16 I1 116.2(2) . . ?
C16 C17 H17A 109.7 . . ?
C16 C17 H17B 109.7 . . ?
C16 C17 C18 109.6(3) . . ?
H17A C17 H17B 108.2 . . ?
C18 C17 H17A 109.7 . . ?
C18 C17 H17B 109.7 . . ?
C17 C18 H18A 109.3 . . ?
C17 C18 H18B 109.3 . . ?
H18A C18 H18B 108.0 . . ?
C19 C18 C17 111.6(3) . . ?
C19 C18 H18A 109.3 . . ?
C19 C18 H18B 109.3 . . ?
C20 C19 C18 122.4(3) . . ?
C20 C19 C24 118.7(3) . . ?
C24 C19 C18 118.8(3) . . ?
C19 C20 H20 119.3 . . ?
C21 C20 C19 121.4(3) . . ?
C21 C20 H20 119.3 . . ?
C20 C21 H21 120.6 . . ?
C20 C21 C22 118.7(3) . . ?
C22 C21 H21 120.6 . . ?
C21 C22 H22 119.3 . . ?
C23 C22 C21 121.4(3) . . ?
C23 C22 H22 119.3 . . ?
C22 C23 H23 119.8 . . ?
C22 C23 C24 120.4(3) . . ?
C24 C23 H23 119.8 . . ?
C19 C24 C15 118.7(3) . . ?
C19 C24 C23 119.5(3) . . ?
C23 C24 C15 121.8(3) . . ?
O3 C25 N1 122.2(3) . . ?
O3 C25 C26 119.7(3) . . ?
N1 C25 C26 118.0(3) . . ?
C27 C26 C25 117.6(3) . . ?
C31 C26 C25 122.8(3) . . ?
C31 C26 C27 119.4(3) . . ?
C26 C27 H27 120.0 . . ?
C28 C27 C26 120.1(3) . . ?
C28 C27 H27 120.0 . . ?
C27 C28 H28 120.5 . . ?
C29 C28 C27 119.0(3) . . ?
C29 C28 H28 120.5 . . ?
C28 C29 N2 118.2(3) . . ?
C28 C29 C30 122.4(3) . . ?
C30 C29 N2 119.4(3) . . ?
C29 C30 H30 120.8 . . ?
C31 C30 C29 118.4(3) . . ?
C31 C30 H30 120.8 . . ?
C26 C31 H31 119.6 . . ?
C30 C31 C26 120.8(3) . . ?
C30 C31 H31 119.6 . . ?

loop_
_geom_bond_atom_site_label_1
_geom_bond_atom_site_label_2
_geom_bond_distance
_geom_bond_site_symmetry_2
_geom_bond_publ_flag
I1 C16 2.093(3) . ?
O1 C5 1.477(4) . ?
O1 C11 1.348(4) . ?
O2 C11 1.201(4) . ?
O3 C25 1.222(4) . ?
O4 N2 1.224(4) . ?
O5 N2 1.219(4) . ?
N1 C14 1.476(4) . ?
N1 C15 1.428(4) . ?
N1 C25 1.363(4) . ?
N2 C29 1.466(4) . ?
C1 H1 1.0000 . ?
C1 C2 1.526(5) . ?
C1 C6 1.540(5) . ?
C1 C7 1.523(5) . ?
C2 H2A 0.9900 . ?
C2 H2B 0.9900 . ?
C2 C3 1.521(6) . ?
C3 H3 1.0000 . ?
C3 C4 1.529(5) . ?
C3 C9 1.526(6) . ?
C4 H4A 0.9900 . ?
C4 H4B 0.9900 . ?
C4 C5 1.526(4) . ?
C5 C6 1.521(5) . ?
C5 C10 1.518(4) . ?
C6 H6A 0.9900 . ?
C6 H6B 0.9900 . ?
C7 H7A 0.9900 . ?
C7 H7B 0.9900 . ?
C7 C8 1.532(6) . ?
C8 H8 1.0000 . ?
C8 C9 1.529(5) . ?
C8 C10 1.536(5) . ?
C9 H9A 0.9900 . ?
C9 H9B 0.9900 . ?
C10 H10A 0.9900 . ?
C10 H10B 0.9900 . ?
C11 C12 1.500(5) . ?
C12 C13 1.317(5) . ?
C12 C14 1.502(4) . ?
C13 H13A 0.9500 . ?
C13 H13B 0.9500 . ?
C14 H14A 0.9900 . ?
C14 H14B 0.9900 . ?
C15 C16 1.330(4) . ?
C15 C24 1.480(4) . ?
C16 C17 1.507(5) . ?
C17 H17A 0.9900 . ?
C17 H17B 0.9900 . ?
C17 C18 1.523(5) . ?
C18 H18A 0.9900 . ?
C18 H18B 0.9900 . ?
C18 C19 1.490(5) . ?
C19 C20 1.388(5) . ?
C19 C24 1.403(4) . ?
C20 H20 0.9500 . ?
C20 C21 1.385(5) . ?
C21 H21 0.9500 . ?
C21 C22 1.402(5) . ?
C22 H22 0.9500 . ?
C22 C23 1.340(5) . ?
C23 H23 0.9500 . ?
C23 C24 1.411(5) . ?
C25 C26 1.497(5) . ?
C26 C27 1.395(5) . ?
C26 C31 1.391(5) . ?
C27 H27 0.9500 . ?
C27 C28 1.379(5) . ?
C28 H28 0.9500 . ?
C28 C29 1.370(5) . ?
C29 C30 1.382(4) . ?
C30 H30 0.9500 . ?
C30 C31 1.373(5) . ?
C31 H31 0.9500 . ?

loop_
_geom_torsion_atom_site_label_1
_geom_torsion_atom_site_label_2
_geom_torsion_atom_site_label_3
_geom_torsion_atom_site_label_4
_geom_torsion
_geom_torsion_site_symmetry_1
_geom_torsion_site_symmetry_2
_geom_torsion_site_symmetry_3
_geom_torsion_site_symmetry_4
_geom_torsion_publ_flag
I1 C16 C17 C18 141.5(2) . . . . ?
O1 C5 C6 C1 174.3(3) . . . . ?
O1 C5 C10 C8 -175.1(3) . . . . ?
O1 C11 C12 C13 -9.4(4) . . . . ?
O1 C11 C12 C14 173.9(3) . . . . ?
O2 C11 C12 C13 170.1(3) . . . . ?
O2 C11 C12 C14 -6.5(5) . . . . ?
O3 C25 C26 C27 43.1(4) . . . . ?
O3 C25 C26 C31 -131.5(3) . . . . ?
O4 N2 C29 C28 2.9(5) . . . . ?
O4 N2 C29 C30 -176.7(3) . . . . ?
O5 N2 C29 C28 -178.4(3) . . . . ?
O5 N2 C29 C30 2.0(5) . . . . ?
N1 C15 C16 I1 3.6(5) . . . . ?
N1 C15 C16 C17 -176.8(3) . . . . ?
N1 C15 C24 C19 -162.8(3) . . . . ?
N1 C15 C24 C23 16.0(4) . . . . ?
N1 C25 C26 C27 -139.9(3) . . . . ?
N1 C25 C26 C31 45.4(4) . . . . ?
N2 C29 C30 C31 177.8(3) . . . . ?
C1 C2 C3 C4 -59.9(4) . . . . ?
C1 C2 C3 C9 59.9(4) . . . . ?
C1 C7 C8 C9 -59.8(4) . . . . ?
C1 C7 C8 C10 60.2(4) . . . . ?
C2 C1 C6 C5 -60.6(4) . . . . ?
C2 C1 C7 C8 59.4(4) . . . . ?
C2 C3 C4 C5 60.1(4) . . . . ?
C2 C3 C9 C8 -60.2(4) . . . . ?
C3 C4 C5 O1 -179.4(3) . . . . ?
C3 C4 C5 C6 -61.2(4) . . . . ?
C3 C4 C5 C10 60.9(4) . . . . ?
C4 C3 C9 C8 59.1(4) . . . . ?
C4 C5 C6 C1 60.9(4) . . . . ?
C4 C5 C10 C8 -61.0(4) . . . . ?
C5 O1 C11 O2 2.9(5) . . . . ?
C5 O1 C11 C12 -177.6(3) . . . . ?
C6 C1 C2 C3 60.5(4) . . . . ?
C6 C1 C7 C8 -60.4(4) . . . . ?
C6 C5 C10 C8 59.8(4) . . . . ?
C7 C1 C2 C3 -59.4(4) . . . . ?
C7 C1 C6 C5 59.4(4) . . . . ?
C7 C8 C9 C3 60.0(4) . . . . ?
C7 C8 C10 C5 -58.9(4) . . . . ?
C9 C3 C4 C5 -59.7(4) . . . . ?
C9 C8 C10 C5 60.9(4) . . . . ?
C10 C5 C6 C1 -59.8(4) . . . . ?
C10 C8 C9 C3 -59.9(4) . . . . ?
C11 O1 C5 C4 178.8(3) . . . . ?
C11 O1 C5 C6 61.7(4) . . . . ?
C11 O1 C5 C10 -63.6(4) . . . . ?
C11 C12 C14 N1 -83.0(3) . . . . ?
C13 C12 C14 N1 100.3(4) . . . . ?
C14 N1 C15 C16 -111.1(3) . . . . ?
C14 N1 C15 C24 67.5(4) . . . . ?
C14 N1 C25 O3 7.7(4) . . . . ?
C14 N1 C25 C26 -169.2(3) . . . . ?
C15 N1 C14 C12 83.4(3) . . . . ?
C15 N1 C25 O3 -162.4(3) . . . . ?
C15 N1 C25 C26 20.7(4) . . . . ?
C15 C16 C17 C18 -38.1(4) . . . . ?
C16 C15 C24 C19 15.9(5) . . . . ?
C16 C15 C24 C23 -165.3(3) . . . . ?
C16 C17 C18 C19 51.1(4) . . . . ?
C17 C18 C19 C20 148.4(3) . . . . ?
C17 C18 C19 C24 -34.4(4) . . . . ?
C18 C19 C20 C21 178.4(3) . . . . ?
C18 C19 C24 C15 0.6(4) . . . . ?
C18 C19 C24 C23 -178.2(3) . . . . ?
C19 C20 C21 C22 -0.7(5) . . . . ?
C20 C19 C24 C15 178.0(3) . . . . ?
C20 C19 C24 C23 -0.9(5) . . . . ?
C20 C21 C22 C23 -0.1(5) . . . . ?
C21 C22 C23 C24 0.3(5) . . . . ?
C22 C23 C24 C15 -178.7(3) . . . . ?
C22 C23 C24 C19 0.1(5) . . . . ?
C24 C15 C16 I1 -174.9(2) . . . . ?
C24 C15 C16 C17 4.7(5) . . . . ?
C24 C19 C20 C21 1.1(5) . . . . ?
C25 N1 C14 C12 -87.2(3) . . . . ?
C25 N1 C15 C16 58.9(4) . . . . ?
C25 N1 C15 C24 -122.5(3) . . . . ?
C25 C26 C27 C28 -176.9(3) . . . . ?
C25 C26 C31 C30 175.0(3) . . . . ?
C26 C27 C28 C29 1.7(5) . . . . ?
C27 C26 C31 C30 0.5(5) . . . . ?
C27 C28 C29 N2 -179.4(3) . . . . ?
C27 C28 C29 C30 0.2(5) . . . . ?
C28 C29 C30 C31 -1.7(5) . . . . ?
C29 C30 C31 C26 1.4(5) . . . . ?
C31 C26 C27 C28 -2.1(5) . . . . ?
